data_2220401
loop_
_publ_author_name
'Arslan, Hakan'
'VanDerveer, Don'
'\"Ozdemir, \.Ismail'
'Demir, Serpil'
'\,Cetinkaya, Bekir'

_publ_section_title
Bromido[1-(\h^6^-4-<i>tert</i>-butylbenzyl)-3-(2,4,6-trimethylbenzyl)benzimidazol-2-ylidene]chloridoruthenium(II)
_journal_coeditor_code AT2686
_journal_issue 1
_journal_name_full 'Acta Crystallographica Section E'
_journal_page_first m97
_journal_page_last m98
_journal_paper_doi 10.1107/S1600536808042256
_journal_volume 65
_journal_year 2009
_chemical_formula_iupac '[Ru Br Cl (C28 H32 N2)]'
_chemical_formula_moiety 'C28 H32 Br0.97 Cl1.03 N2 Ru'
_chemical_formula_sum 'C28 H32 Br0.97 Cl1.03 N2 Ru'
_chemical_formula_weight 611.69
_chemical_name_systematic
Bromido[1-(\h^6^-4-<i>tert</i>-butylbenzyl)-3-(2,4,6-trimethylbenzyl)benzimidazol-2-ylidene]chloridoruthenium(II)
_space_group_IT_number 14
_symmetry_cell_setting monoclinic
_symmetry_space_group_name_Hall '-P 2yn'
_symmetry_space_group_name_H-M 'P 1 21/n 1'
_atom_sites_solution_hydrogens geom
_atom_sites_solution_primary direct
_atom_sites_solution_secondary difmap
_cell_angle_alpha 90.00
_cell_angle_beta 98.80(3)
_cell_angle_gamma 90.00
_cell_formula_units_Z 4
_cell_length_a 7.6336(15)
_cell_length_b 27.725(6)
_cell_length_c 12.051(2)
_cell_measurement_reflns_used 6078
_cell_measurement_temperature 153(2)
_cell_measurement_theta_max 26.3413
_cell_measurement_theta_min 2.7896
_cell_volume 2520.5(9)
_computing_cell_refinement 'CrystalClear (Rigaku/MSC, 2006)'
_computing_data_collection 'CrystalClear (Rigaku/MSC, 2006)'
_computing_data_reduction 'CrystalClear (Rigaku/MSC, 2006)'
_computing_molecular_graphics 'SHELXTL (Sheldrick, 2008)'
_computing_publication_material 'SHELXTL (Sheldrick, 2008)'
_computing_structure_refinement 'SHELXTL (Sheldrick, 2008)'
_computing_structure_solution 'SHELXTL (Sheldrick, 2008)'
_diffrn_ambient_temperature 153(2)
_diffrn_detector_area_resol_mean 14.6306
_diffrn_measured_fraction_theta_full 0.999
_diffrn_measured_fraction_theta_max 0.999
_diffrn_measurement_device
;
Rigaku Mercury CCD
;
_diffrn_measurement_method omega
_diffrn_radiation_monochromator 'Graphite Monochromator'
_diffrn_radiation_source 'Sealed Tube'
_diffrn_radiation_type MoK\a
_diffrn_radiation_wavelength 0.71073
_diffrn_reflns_av_R_equivalents 0.0890
_diffrn_reflns_av_sigmaI/netI 0.0708
_diffrn_reflns_limit_h_max 9
_diffrn_reflns_limit_h_min -9
_diffrn_reflns_limit_k_max 33
_diffrn_reflns_limit_k_min -30
_diffrn_reflns_limit_l_max 14
_diffrn_reflns_limit_l_min -14
_diffrn_reflns_number 17799
_diffrn_reflns_reduction_process 'Lp corrections applied'
_diffrn_reflns_theta_full 25.03
_diffrn_reflns_theta_max 25.03
_diffrn_reflns_theta_min 2.25
_diffrn_standards_decay_% 0
_diffrn_standards_interval_count 0
_diffrn_standards_interval_time 0
_diffrn_standards_number 0
_exptl_absorpt_coefficient_mu 2.290
_exptl_absorpt_correction_T_max 0.9547
_exptl_absorpt_correction_T_min 0.5814
_exptl_absorpt_correction_type multi-scan
_exptl_absorpt_process_details '(REQAB; Jacobson, 1998)'
_exptl_crystal_colour red
_exptl_crystal_density_diffrn 1.612
_exptl_crystal_density_method 'not measured'
_exptl_crystal_description plate
_exptl_crystal_F_000 1237.9
_exptl_crystal_size_max 0.26
_exptl_crystal_size_mid 0.12
_exptl_crystal_size_min 0.02
_refine_diff_density_max 2.453
_refine_diff_density_min -1.380
_refine_ls_extinction_method none
_refine_ls_goodness_of_fit_ref 1.037
_refine_ls_hydrogen_treatment constr
_refine_ls_matrix_type full
_refine_ls_number_parameters 306
_refine_ls_number_reflns 4449
_refine_ls_number_restraints 0
_refine_ls_restrained_S_all 1.037
_refine_ls_R_factor_all 0.1177
_refine_ls_R_factor_gt 0.0891
_refine_ls_shift/su_max 0.000
_refine_ls_shift/su_mean 0.000
_refine_ls_structure_factor_coef Fsqd
_refine_ls_weighting_details 'calc w=1/[\s^2^(Fo^2^)+(0.1351P)^2^+37.3742P] where P=(Fo^2^+2Fc^2^)/3'
_refine_ls_weighting_scheme calc
_refine_ls_wR_factor_gt 0.2162
_refine_ls_wR_factor_ref 0.2547
_reflns_number_gt 3288
_reflns_number_total 4449
_reflns_threshold_expression I>2\s(I)
_cod_data_source_file at2686.cif
_cod_data_source_block I
_cod_original_sg_symbol_H-M 'P 21/n'
_cod_database_code 2220401
_cod_database_fobs_code 2220401

loop_
_symmetry_equiv_pos_as_xyz
'x, y, z'
'-x+1/2, y+1/2, -z+1/2'
'-x, -y, -z'
'x-1/2, -y-1/2, z-1/2'

loop_
_atom_site_type_symbol
_atom_site_label
_atom_site_fract_x
_atom_site_fract_y
_atom_site_fract_z
_atom_site_U_iso_or_equiv
_atom_site_adp_type
_atom_site_calc_flag
_atom_site_refinement_flags
_atom_site_occupancy
_atom_site_disorder_assembly
_atom_site_disorder_group
Ru Ru1 0.60457(10) 0.20821(3) -0.00508(7) 0.0216(3) Uani d . 1 . .
Cl Cl1 0.72119(18) 0.23046(5) 0.19599(11) 0.0291(6) Uani d P 0.399(11) . .
Br Br1 0.72119(18) 0.23046(5) 0.19599(11) 0.0291(6) Uani d P 0.601(11) . .
Cl Cl2 0.2998(2) 0.19995(6) 0.03585(16) 0.0322(7) Uani d P 0.630(11) . .
Br Br2 0.2998(2) 0.19995(6) 0.03585(16) 0.0322(7) Uani d P 0.370(11) . .
N N1 0.6449(10) 0.2957(3) -0.1343(8) 0.0231(18) Uani d . 1 . .
N N2 0.5256(11) 0.3219(3) 0.0063(7) 0.0247(18) Uani d . 1 . .
C C1 0.5792(12) 0.2804(4) -0.0395(9) 0.024(2) Uani d . 1 . .
C C2 0.6346(13) 0.3450(4) -0.1471(9) 0.027(2) Uani d . 1 . .
C C3 0.6940(14) 0.3753(4) -0.2264(10) 0.030(2) Uani d . 1 . .
H H3 0.7496 0.3630 -0.2868 0.036 Uiso calc R 1 . .
C C4 0.6679(14) 0.4238(4) -0.2125(9) 0.029(2) Uani d . 1 . .
H H4 0.7055 0.4459 -0.2653 0.035 Uiso calc R 1 . .
C C5 0.5879(14) 0.4421(4) -0.1236(10) 0.029(2) Uani d . 1 . .
H H5 0.5708 0.4763 -0.1171 0.035 Uiso calc R 1 . .
C C6 0.5345(15) 0.4115(4) -0.0466(10) 0.032(2) Uani d . 1 . .
H H6 0.4813 0.4241 0.0145 0.038 Uiso calc R 1 . .
C C7 0.5573(13) 0.3620(3) -0.0571(9) 0.024(2) Uani d . 1 . .
C C8 0.7150(15) 0.2616(4) -0.2085(9) 0.029(2) Uani d . 1 . .
H H8A 0.8336 0.2705 -0.2176 0.035 Uiso calc R 1 . .
H H8B 0.6427 0.2616 -0.2810 0.035 Uiso calc R 1 . .
C C9 0.7140(14) 0.2114(4) -0.1541(9) 0.026(2) Uani d . 1 . .
C C10 0.5597(15) 0.1828(4) -0.1780(10) 0.030(2) Uani d . 1 . .
H H10 0.4690 0.1900 -0.2401 0.036 Uiso calc R 1 . .
C C11 0.5439(14) 0.1426(4) -0.1061(9) 0.029(2) Uani d . 1 . .
H H11 0.4374 0.1237 -0.1194 0.034 Uiso calc R 1 . .
C C12 0.6761(13) 0.1292(4) -0.0165(9) 0.029(2) Uani d . 1 . .
C C13 0.8302(14) 0.1597(4) 0.0012(10) 0.030(2) Uani d . 1 . .
H H13 0.9203 0.1524 0.0637 0.036 Uiso calc R 1 . .
C C14 0.8585(14) 0.1996(3) -0.0666(9) 0.025(2) Uani d . 1 . .
H H14 0.9670 0.2177 -0.0552 0.030 Uiso calc R 1 . .
C C15 0.6573(14) 0.0866(4) 0.0614(9) 0.027(2) Uani d . 1 . .
C C16 0.6828(15) 0.1024(4) 0.1864(10) 0.034(2) Uani d . 1 . .
H H16A 0.8046 0.1110 0.2103 0.052 Uiso calc R 1 . .
H H16B 0.6511 0.0763 0.2317 0.052 Uiso calc R 1 . .
H H16C 0.6086 0.1297 0.1945 0.052 Uiso calc R 1 . .
C C17 0.4716(15) 0.0640(4) 0.0349(10) 0.036(3) Uani d . 1 . .
H H17A 0.3857 0.0858 0.0572 0.054 Uiso calc R 1 . .
H H17B 0.4693 0.0342 0.0752 0.054 Uiso calc R 1 . .
H H17C 0.4440 0.0579 -0.0442 0.054 Uiso calc R 1 . .
C C18 0.7974(16) 0.0484(4) 0.0473(11) 0.038(3) Uani d . 1 . .
H H18A 0.7866 0.0392 -0.0302 0.057 Uiso calc R 1 . .
H H18B 0.7800 0.0206 0.0919 0.057 Uiso calc R 1 . .
H H18C 0.9135 0.0614 0.0714 0.057 Uiso calc R 1 . .
C C19 0.4525(14) 0.3223(4) 0.1144(9) 0.028(2) Uani d . 1 . .
H H19A 0.5491 0.3249 0.1753 0.034 Uiso calc R 1 . .
H H19B 0.3941 0.2922 0.1224 0.034 Uiso calc R 1 . .
C C20 0.3246(14) 0.3624(4) 0.1237(9) 0.025(2) Uani d . 1 . .
C C21 0.1591(14) 0.3634(4) 0.0541(9) 0.030(2) Uani d . 1 . .
C C22 0.0405(13) 0.4017(4) 0.0669(9) 0.027(2) Uani d . 1 . .
H H22 -0.0736 0.4022 0.0205 0.032 Uiso calc R 1 . .
C C23 0.0847(15) 0.4383(4) 0.1445(9) 0.032(2) Uani d . 1 . .
C C24 0.2486(15) 0.4370(4) 0.2112(10) 0.035(3) Uani d . 1 . .
H H24 0.2804 0.4627 0.2641 0.042 Uiso calc R 1 . .
C C25 0.3703(15) 0.3996(4) 0.2046(9) 0.032(2) Uani d . 1 . .
C C26 0.1006(16) 0.3244(4) -0.0281(11) 0.039(3) Uani d . 1 . .
H H26A 0.1386 0.3318 -0.0985 0.058 Uiso calc R 1 . .
H H26B -0.0263 0.3220 -0.0387 0.058 Uiso calc R 1 . .
H H26C 0.1517 0.2943 -0.0001 0.058 Uiso calc R 1 . .
C C27 -0.0427(18) 0.4793(5) 0.1538(12) 0.046(3) Uani d . 1 . .
H H27A -0.0544 0.4841 0.2312 0.068 Uiso calc R 1 . .
H H27B -0.1563 0.4716 0.1116 0.068 Uiso calc R 1 . .
H H27C 0.0019 0.5083 0.1244 0.068 Uiso calc R 1 . .
C C28 0.5490(16) 0.4006(4) 0.2781(10) 0.037(3) Uani d . 1 . .
H H28A 0.5585 0.4292 0.3235 0.055 Uiso calc R 1 . .
H H28B 0.6408 0.4006 0.2318 0.055 Uiso calc R 1 . .
H H28C 0.5613 0.3727 0.3258 0.055 Uiso calc R 1 . .

loop_
_atom_site_aniso_label
_atom_site_aniso_U_11
_atom_site_aniso_U_22
_atom_site_aniso_U_33
_atom_site_aniso_U_12
_atom_site_aniso_U_13
_atom_site_aniso_U_23
Ru1 0.0204(5) 0.0223(5) 0.0219(5) -0.0002(3) 0.0021(3) -0.0011(3)
Cl1 0.0329(8) 0.0257(8) 0.0261(8) 0.0028(5) -0.0035(5) -0.0018(5)
Br1 0.0329(8) 0.0257(8) 0.0261(8) 0.0028(5) -0.0035(5) -0.0018(5)
Cl2 0.0263(10) 0.0370(11) 0.0354(11) -0.0006(7) 0.0118(7) 0.0017(7)
Br2 0.0263(10) 0.0370(11) 0.0354(11) -0.0006(7) 0.0118(7) 0.0017(7)
N1 0.016(4) 0.019(4) 0.035(5) 0.000(3) 0.007(3) 0.007(3)
N2 0.026(4) 0.025(5) 0.023(4) 0.009(3) 0.001(3) -0.001(3)
C1 0.017(4) 0.030(5) 0.024(5) -0.006(4) 0.002(4) -0.001(4)
C2 0.023(5) 0.027(5) 0.031(6) 0.000(4) 0.005(4) 0.003(4)
C3 0.029(5) 0.031(6) 0.033(6) -0.002(4) 0.011(5) 0.006(4)
C4 0.031(5) 0.034(6) 0.023(5) -0.002(4) 0.009(4) 0.004(4)
C5 0.029(5) 0.016(5) 0.040(6) 0.001(4) 0.001(5) 0.005(4)
C6 0.035(6) 0.029(6) 0.034(6) 0.008(4) 0.016(5) 0.005(5)
C7 0.023(5) 0.019(5) 0.031(5) 0.007(4) 0.011(4) 0.009(4)
C8 0.042(6) 0.027(5) 0.021(5) -0.001(4) 0.009(4) 0.000(4)
C9 0.030(5) 0.025(5) 0.025(5) -0.002(4) 0.014(4) 0.001(4)
C10 0.035(6) 0.025(5) 0.033(6) -0.004(4) 0.013(5) -0.012(4)
C11 0.030(5) 0.022(5) 0.033(6) 0.004(4) 0.004(4) -0.012(4)
C12 0.023(5) 0.032(6) 0.032(6) -0.007(4) 0.010(4) -0.001(4)
C13 0.025(5) 0.031(6) 0.037(6) 0.004(4) 0.010(4) -0.002(5)
C14 0.036(6) 0.017(5) 0.026(5) 0.002(4) 0.021(4) -0.001(4)
C15 0.029(5) 0.027(5) 0.024(5) 0.001(4) 0.001(4) 0.000(4)
C16 0.034(6) 0.036(6) 0.033(6) -0.006(5) 0.004(5) 0.006(5)
C17 0.033(6) 0.029(6) 0.042(7) -0.012(4) -0.004(5) 0.010(5)
C18 0.045(7) 0.024(6) 0.045(7) 0.002(5) 0.005(5) -0.001(5)
C19 0.026(5) 0.035(6) 0.025(5) 0.004(4) 0.004(4) 0.001(4)
C20 0.034(5) 0.022(5) 0.021(5) -0.004(4) 0.004(4) -0.002(4)
C21 0.027(5) 0.034(6) 0.028(6) -0.007(4) -0.001(4) 0.001(4)
C22 0.021(5) 0.029(5) 0.031(6) 0.003(4) 0.002(4) 0.001(4)
C23 0.036(6) 0.029(6) 0.031(6) 0.006(5) 0.010(5) -0.005(5)
C24 0.038(6) 0.028(6) 0.040(7) -0.006(5) 0.012(5) -0.013(5)
C25 0.036(6) 0.036(6) 0.022(5) -0.005(5) 0.004(4) -0.001(4)
C26 0.032(6) 0.033(6) 0.046(7) 0.009(5) -0.012(5) -0.015(5)
C27 0.053(8) 0.034(7) 0.051(8) 0.017(6) 0.011(6) -0.004(6)
C28 0.038(6) 0.037(6) 0.035(6) -0.007(5) 0.005(5) -0.011(5)

loop_
_atom_type_symbol
_atom_type_description
_atom_type_scat_dispersion_real
_atom_type_scat_dispersion_imag
_atom_type_scat_source
C C 0.0033 0.0016 'International Tables Vol C Tables 4.2.6.8 and 6.1.1.4'
H H 0.0000 0.0000 'International Tables Vol C Tables 4.2.6.8 and 6.1.1.4'
N N 0.0061 0.0033 'International Tables Vol C Tables 4.2.6.8 and 6.1.1.4'
Cl Cl 0.1484 0.1585 'International Tables Vol C Tables 4.2.6.8 and 6.1.1.4'
Ru Ru -1.2594 0.8363 'International Tables Vol C Tables 4.2.6.8 and 6.1.1.4'
Br Br -0.2901 2.4595 'International Tables Vol C Tables 4.2.6.8 and 6.1.1.4'

loop_
_geom_angle_atom_site_label_1
_geom_angle_atom_site_label_2
_geom_angle_atom_site_label_3
_geom_angle_site_symmetry_1
_geom_angle_site_symmetry_3
_geom_angle
_geom_angle_publ_flag
C1 Ru1 C9 . . 79.8(4) ?
C1 Ru1 C10 . . 97.3(4) ?
C9 Ru1 C10 . . 38.6(4) ?
C1 Ru1 C13 . . 131.3(4) ?
C9 Ru1 C13 . . 68.8(4) ?
C10 Ru1 C13 . . 80.9(4) ?
C1 Ru1 C14 . . 95.7(4) ?
C9 Ru1 C14 . . 39.2(4) ?
C10 Ru1 C14 . . 70.0(4) ?
C13 Ru1 C14 . . 37.7(4) ?
C1 Ru1 C11 . . 133.7(4) ?
C9 Ru1 C11 . . 68.8(4) ?
C10 Ru1 C11 . . 38.1(4) ?
C13 Ru1 C11 . . 66.9(4) ?
C14 Ru1 C11 . . 81.1(4) ?
C1 Ru1 C12 . . 161.6(4) ?
C9 Ru1 C12 . . 81.8(4) ?
C10 Ru1 C12 . . 68.5(4) ?
C13 Ru1 C12 . . 37.7(4) ?
C14 Ru1 C12 . . 68.9(3) ?
C11 Ru1 C12 . . 36.8(4) ?
C1 Ru1 Cl2 . . 93.9(3) ?
C9 Ru1 Cl2 . . 133.5(3) ?
C10 Ru1 Cl2 . . 98.4(3) ?
C13 Ru1 Cl2 . . 134.6(3) ?
C14 Ru1 Cl2 . . 165.8(3) ?
C11 Ru1 Cl2 . . 84.7(3) ?
C12 Ru1 Cl2 . . 99.6(3) ?
C1 Ru1 Cl1 . . 87.9(3) ?
C9 Ru1 Cl1 . . 133.1(3) ?
C10 Ru1 Cl1 . . 167.9(3) ?
C13 Ru1 Cl1 . . 87.5(3) ?
C14 Ru1 Cl1 . . 98.7(3) ?
C11 Ru1 Cl1 . . 138.3(3) ?
C12 Ru1 Cl1 . . 104.0(3) ?
Cl2 Ru1 Cl1 . . 92.04(7) ?
C2 N1 C1 . . 112.0(9) ?
C2 N1 C8 . . 126.5(9) ?
C1 N1 C8 . . 121.5(8) ?
C1 N2 C7 . . 111.3(8) ?
C1 N2 C19 . . 122.3(9) ?
C7 N2 C19 . . 126.4(8) ?
N2 C1 N1 . . 104.2(9) ?
N2 C1 Ru1 . . 140.1(8) ?
N1 C1 Ru1 . . 115.6(7) ?
N1 C2 C7 . . 105.8(9) ?
N1 C2 C3 . . 130.9(10) ?
C7 C2 C3 . . 123.3(10) ?
C4 C3 C2 . . 115.9(10) ?
C4 C3 H3 . . 122.1 ?
C2 C3 H3 . . 122.1 ?
C3 C4 C5 . . 122.4(10) ?
C3 C4 H4 . . 118.8 ?
C5 C4 H4 . . 118.8 ?
C6 C5 C4 . . 120.1(10) ?
C6 C5 H5 . . 119.9 ?
C4 C5 H5 . . 119.9 ?
C5 C6 C7 . . 119.8(10) ?
C5 C6 H6 . . 120.1 ?
C7 C6 H6 . . 120.1 ?
N2 C7 C6 . . 134.7(10) ?
N2 C7 C2 . . 106.7(8) ?
C6 C7 C2 . . 118.5(9) ?
N1 C8 C9 . . 107.4(8) ?
N1 C8 H8A . . 110.2 ?
C9 C8 H8A . . 110.2 ?
N1 C8 H8B . . 110.2 ?
C9 C8 H8B . . 110.2 ?
H8A C8 H8B . . 108.5 ?
C10 C9 C14 . . 122.8(9) ?
C10 C9 C8 . . 118.7(10) ?
C14 C9 C8 . . 117.6(9) ?
C10 C9 Ru1 . . 73.8(6) ?
C14 C9 Ru1 . . 74.0(6) ?
C8 C9 Ru1 . . 115.6(7) ?
C9 C10 C11 . . 117.3(11) ?
C9 C10 Ru1 . . 67.6(6) ?
C11 C10 Ru1 . . 71.8(6) ?
C9 C10 H10 . . 121.3 ?
C11 C10 H10 . . 121.3 ?
Ru1 C10 H10 . . 131.9 ?
C12 C11 C10 . . 123.6(10) ?
C12 C11 Ru1 . . 74.3(6) ?
C10 C11 Ru1 . . 70.2(6) ?
C12 C11 H11 . . 118.2 ?
C10 C11 H11 . . 118.2 ?
Ru1 C11 H11 . . 130.2 ?
C11 C12 C13 . . 115.6(10) ?
C11 C12 C15 . . 123.4(9) ?
C13 C12 C15 . . 121.0(10) ?
C11 C12 Ru1 . . 68.9(6) ?
C13 C12 Ru1 . . 67.8(6) ?
C15 C12 Ru1 . . 131.5(7) ?
C14 C13 C12 . . 124.7(11) ?
C14 C13 Ru1 . . 71.7(6) ?
C12 C13 Ru1 . . 74.6(6) ?
C14 C13 H13 . . 117.7 ?
C12 C13 H13 . . 117.7 ?
Ru1 C13 H13 . . 128.7 ?
C13 C14 C9 . . 115.7(9) ?
C13 C14 Ru1 . . 70.6(6) ?
C9 C14 Ru1 . . 66.8(6) ?
C13 C14 H14 . . 122.1 ?
C9 C14 H14 . . 122.1 ?
Ru1 C14 H14 . . 133.1 ?
C12 C15 C18 . . 109.5(9) ?
C12 C15 C17 . . 110.9(9) ?
C18 C15 C17 . . 109.4(9) ?
C12 C15 C16 . . 111.6(9) ?
C18 C15 C16 . . 108.5(9) ?
C17 C15 C16 . . 106.9(9) ?
C15 C16 H16A . . 109.5 ?
C15 C16 H16B . . 109.5 ?
H16A C16 H16B . . 109.5 ?
C15 C16 H16C . . 109.5 ?
H16A C16 H16C . . 109.5 ?
H16B C16 H16C . . 109.5 ?
C15 C17 H17A . . 109.5 ?
C15 C17 H17B . . 109.5 ?
H17A C17 H17B . . 109.5 ?
C15 C17 H17C . . 109.5 ?
H17A C17 H17C . . 109.5 ?
H17B C17 H17C . . 109.5 ?
C15 C18 H18A . . 109.5 ?
C15 C18 H18B . . 109.5 ?
H18A C18 H18B . . 109.5 ?
C15 C18 H18C . . 109.5 ?
H18A C18 H18C . . 109.5 ?
H18B C18 H18C . . 109.5 ?
N2 C19 C20 . . 114.0(8) ?
N2 C19 H19A . . 108.8 ?
C20 C19 H19A . . 108.8 ?
N2 C19 H19B . . 108.8 ?
C20 C19 H19B . . 108.8 ?
H19A C19 H19B . . 107.7 ?
C21 C20 C25 . . 119.8(10) ?
C21 C20 C19 . . 120.5(9) ?
C25 C20 C19 . . 119.6(10) ?
C20 C21 C22 . . 118.7(10) ?
C20 C21 C26 . . 122.2(10) ?
C22 C21 C26 . . 118.9(9) ?
C23 C22 C21 . . 121.8(10) ?
C23 C22 H22 . . 119.1 ?
C21 C22 H22 . . 119.1 ?
C24 C23 C22 . . 118.7(10) ?
C24 C23 C27 . . 120.8(11) ?
C22 C23 C27 . . 120.5(11) ?
C23 C24 C25 . . 122.3(10) ?
C23 C24 H24 . . 118.8 ?
C25 C24 H24 . . 118.8 ?
C24 C25 C20 . . 118.6(10) ?
C24 C25 C28 . . 120.0(10) ?
C20 C25 C28 . . 121.3(10) ?
C21 C26 H26A . . 109.5 ?
C21 C26 H26B . . 109.5 ?
H26A C26 H26B . . 109.5 ?
C21 C26 H26C . . 109.5 ?
H26A C26 H26C . . 109.5 ?
H26B C26 H26C . . 109.5 ?
C23 C27 H27A . . 109.5 ?
C23 C27 H27B . . 109.5 ?
H27A C27 H27B . . 109.5 ?
C23 C27 H27C . . 109.5 ?
H27A C27 H27C . . 109.5 ?
H27B C27 H27C . . 109.5 ?
C25 C28 H28A . . 109.5 ?
C25 C28 H28B . . 109.5 ?
H28A C28 H28B . . 109.5 ?
C25 C28 H28C . . 109.5 ?
H28A C28 H28C . . 109.5 ?
H28B C28 H28C . . 109.5 ?

loop_
_geom_bond_atom_site_label_1
_geom_bond_atom_site_label_2
_geom_bond_site_symmetry_2
_geom_bond_distance
_geom_bond_publ_flag
Ru1 C1 . 2.048(11) ?
Ru1 C9 . 2.095(10) ?
Ru1 C10 . 2.177(11) ?
Ru1 C13 . 2.177(10) ?
Ru1 C14 . 2.192(10) ?
Ru1 C11 . 2.198(10) ?
Ru1 C12 . 2.267(11) ?
Ru1 Cl2 . 2.4613(18) ?
Ru1 Cl1 . 2.5267(17) ?
N1 C2 . 1.376(13) ?
N1 C1 . 1.383(13) ?
N1 C8 . 1.457(13) ?
N2 C1 . 1.366(13) ?
N2 C7 . 1.390(13) ?
N2 C19 . 1.494(13) ?
C2 C7 . 1.394(15) ?
C2 C3 . 1.399(15) ?
C3 C4 . 1.372(16) ?
C3 H3 . 0.9600 ?
C4 C5 . 1.407(15) ?
C4 H4 . 0.9600 ?
C5 C6 . 1.365(15) ?
C5 H5 . 0.9600 ?
C6 C7 . 1.392(15) ?
C6 H6 . 0.9600 ?
C8 C9 . 1.540(14) ?
C8 H8A . 0.9600 ?
C8 H8B . 0.9600 ?
C9 C10 . 1.414(15) ?
C9 C14 . 1.442(16) ?
C10 C11 . 1.427(16) ?
C10 H10 . 0.9600 ?
C11 C12 . 1.410(15) ?
C11 H11 . 0.9600 ?
C12 C13 . 1.438(14) ?
C12 C15 . 1.529(14) ?
C13 C14 . 1.411(14) ?
C13 H13 . 0.9600 ?
C14 H14 . 0.9600 ?
C15 C18 . 1.533(15) ?
C15 C17 . 1.538(14) ?
C15 C16 . 1.553(15) ?
C16 H16A . 0.9599 ?
C16 H16B . 0.9599 ?
C16 H16C . 0.9599 ?
C17 H17A . 0.9599 ?
C17 H17B . 0.9599 ?
C17 H17C . 0.9599 ?
C18 H18A . 0.9599 ?
C18 H18B . 0.9599 ?
C18 H18C . 0.9599 ?
C19 C20 . 1.495(14) ?
C19 H19A . 0.9600 ?
C19 H19B . 0.9600 ?
C20 C21 . 1.405(15) ?
C20 C25 . 1.425(15) ?
C21 C22 . 1.418(15) ?
C21 C26 . 1.489(15) ?
C22 C23 . 1.387(15) ?
C22 H22 . 0.9600 ?
C23 C24 . 1.380(16) ?
C23 C27 . 1.511(15) ?
C24 C25 . 1.404(16) ?
C24 H24 . 0.9600 ?
C25 C28 . 1.509(16) ?
C26 H26A . 0.9599 ?
C26 H26B . 0.9599 ?
C26 H26C . 0.9599 ?
C27 H27A . 0.9599 ?
C27 H27B . 0.9599 ?
C27 H27C . 0.9599 ?
C28 H28A . 0.9599 ?
C28 H28B . 0.9599 ?
C28 H28C . 0.9599 ?

loop_
_geom_hbond_atom_site_label_D
_geom_hbond_atom_site_label_H
_geom_hbond_atom_site_label_A
_geom_hbond_site_symmetry_A
_geom_hbond_distance_DH
_geom_hbond_distance_HA
_geom_hbond_distance_DA
_geom_hbond_angle_DHA
C14 H14 Cl2 1_655 0.96 2.65 3.406(11) 135
C16 H16C Br1 . 0.96 2.92 3.563(11) 125
C19 H19A Br1 . 0.96 2.92 3.323(11) 106

loop_
_geom_torsion_atom_site_label_1
_geom_torsion_atom_site_label_2
_geom_torsion_atom_site_label_3
_geom_torsion_atom_site_label_4
_geom_torsion_site_symmetry_1
_geom_torsion_site_symmetry_2
_geom_torsion_site_symmetry_3
_geom_torsion_site_symmetry_4
_geom_torsion
_geom_torsion_publ_flag
C7 N2 C1 N1 . . . . -0.3(11) ?
C19 N2 C1 N1 . . . . -177.2(8) ?
C7 N2 C1 Ru1 . . . . 174.3(9) ?
C19 N2 C1 Ru1 . . . . -2.5(16) ?
C2 N1 C1 N2 . . . . 0.6(11) ?
C8 N1 C1 N2 . . . . -179.5(9) ?
C2 N1 C1 Ru1 . . . . -175.6(7) ?
C8 N1 C1 Ru1 . . . . 4.4(12) ?
C9 Ru1 C1 N2 . . . . -175.8(12) ?
C10 Ru1 C1 N2 . . . . 149.7(11) ?
C13 Ru1 C1 N2 . . . . -126.1(11) ?
C14 Ru1 C1 N2 . . . . -139.8(11) ?
C11 Ru1 C1 N2 . . . . 137.2(10) ?
C12 Ru1 C1 N2 . . . . -172.2(10) ?
Cl2 Ru1 C1 N2 . . . . 50.7(11) ?
Cl1 Ru1 C1 N2 . . . . -41.3(11) ?
C9 Ru1 C1 N1 . . . . -1.6(7) ?
C10 Ru1 C1 N1 . . . . -36.1(8) ?
C13 Ru1 C1 N1 . . . . 48.1(9) ?
C14 Ru1 C1 N1 . . . . 34.4(8) ?
C11 Ru1 C1 N1 . . . . -48.6(9) ?
C12 Ru1 C1 N1 . . . . 2.0(16) ?
Cl2 Ru1 C1 N1 . . . . -135.1(7) ?
Cl1 Ru1 C1 N1 . . . . 133.0(7) ?
C1 N1 C2 C7 . . . . -0.6(11) ?
C8 N1 C2 C7 . . . . 179.4(9) ?
C1 N1 C2 C3 . . . . 176.0(11) ?
C8 N1 C2 C3 . . . . -3.9(18) ?
N1 C2 C3 C4 . . . . -177.7(11) ?
C7 C2 C3 C4 . . . . -1.6(16) ?
C2 C3 C4 C5 . . . . 0.6(16) ?
C3 C4 C5 C6 . . . . 0.6(17) ?
C4 C5 C6 C7 . . . . -0.8(17) ?
C1 N2 C7 C6 . . . . -177.5(12) ?
C19 N2 C7 C6 . . . . -0.8(19) ?
C1 N2 C7 C2 . . . . 0.0(11) ?
C19 N2 C7 C2 . . . . 176.6(9) ?
C5 C6 C7 N2 . . . . 177.1(11) ?
C5 C6 C7 C2 . . . . -0.1(16) ?
N1 C2 C7 N2 . . . . 0.4(11) ?
C3 C2 C7 N2 . . . . -176.5(10) ?
N1 C2 C7 C6 . . . . 178.3(10) ?
C3 C2 C7 C6 . . . . 1.4(16) ?
C2 N1 C8 C9 . . . . 175.0(9) ?
C1 N1 C8 C9 . . . . -4.9(13) ?
N1 C8 C9 C10 . . . . 88.1(11) ?
N1 C8 C9 C14 . . . . -81.3(11) ?
N1 C8 C9 Ru1 . . . . 3.3(11) ?
C1 Ru1 C9 C10 . . . . -115.6(7) ?
C13 Ru1 C9 C10 . . . . 102.2(7) ?
C14 Ru1 C9 C10 . . . . 132.1(9) ?
C11 Ru1 C9 C10 . . . . 29.8(6) ?
C12 Ru1 C9 C10 . . . . 65.5(7) ?
Cl2 Ru1 C9 C10 . . . . -29.9(8) ?
Cl1 Ru1 C9 C10 . . . . 167.0(5) ?
C1 Ru1 C9 C14 . . . . 112.3(6) ?
C10 Ru1 C9 C14 . . . . -132.1(9) ?
C13 Ru1 C9 C14 . . . . -29.8(6) ?
C11 Ru1 C9 C14 . . . . -102.2(6) ?
C12 Ru1 C9 C14 . . . . -66.5(6) ?
Cl2 Ru1 C9 C14 . . . . -162.0(4) ?
Cl1 Ru1 C9 C14 . . . . 35.0(7) ?
C1 Ru1 C9 C8 . . . . -1.1(8) ?
C10 Ru1 C9 C8 . . . . 114.5(11) ?
C13 Ru1 C9 C8 . . . . -143.3(9) ?
C14 Ru1 C9 C8 . . . . -113.4(10) ?
C11 Ru1 C9 C8 . . . . 144.3(9) ?
C12 Ru1 C9 C8 . . . . -180.0(8) ?
Cl2 Ru1 C9 C8 . . . . 84.6(8) ?
Cl1 Ru1 C9 C8 . . . . -78.5(9) ?
C14 C9 C10 C11 . . . . 4.6(15) ?
C8 C9 C10 C11 . . . . -164.3(9) ?
Ru1 C9 C10 C11 . . . . -53.5(8) ?
C14 C9 C10 Ru1 . . . . 58.1(9) ?
C8 C9 C10 Ru1 . . . . -110.7(9) ?
C1 Ru1 C10 C9 . . . . 63.5(7) ?
C13 Ru1 C10 C9 . . . . -67.4(7) ?
C14 Ru1 C10 C9 . . . . -30.0(6) ?
C11 Ru1 C10 C9 . . . . -131.2(9) ?
C12 Ru1 C10 C9 . . . . -104.4(7) ?
Cl2 Ru1 C10 C9 . . . . 158.6(6) ?
Cl1 Ru1 C10 C9 . . . . -51.6(17) ?
C1 Ru1 C10 C11 . . . . -165.3(6) ?
C9 Ru1 C10 C11 . . . . 131.2(9) ?
C13 Ru1 C10 C11 . . . . 63.9(6) ?
C14 Ru1 C10 C11 . . . . 101.3(7) ?
C12 Ru1 C10 C11 . . . . 26.8(6) ?
Cl2 Ru1 C10 C11 . . . . -70.2(6) ?
Cl1 Ru1 C10 C11 . . . . 79.6(15) ?
C9 C10 C11 C12 . . . . -2.7(15) ?
Ru1 C10 C11 C12 . . . . -54.1(9) ?
C9 C10 C11 Ru1 . . . . 51.5(8) ?
C1 Ru1 C11 C12 . . . . 155.9(6) ?
C9 Ru1 C11 C12 . . . . 105.3(7) ?
C10 Ru1 C11 C12 . . . . 135.5(9) ?
C13 Ru1 C11 C12 . . . . 30.1(6) ?
C14 Ru1 C11 C12 . . . . 66.6(6) ?
Cl2 Ru1 C11 C12 . . . . -113.7(6) ?
Cl1 Ru1 C11 C12 . . . . -26.5(8) ?
C1 Ru1 C11 C10 . . . . 20.4(9) ?
C9 Ru1 C11 C10 . . . . -30.2(6) ?
C13 Ru1 C11 C10 . . . . -105.4(7) ?
C14 Ru1 C11 C10 . . . . -68.9(6) ?
C12 Ru1 C11 C10 . . . . -135.5(9) ?
Cl2 Ru1 C11 C10 . . . . 110.8(6) ?
Cl1 Ru1 C11 C10 . . . . -162.0(5) ?
C10 C11 C12 C13 . . . . 1.7(15) ?
Ru1 C11 C12 C13 . . . . -50.7(8) ?
C10 C11 C12 C15 . . . . 179.1(9) ?
Ru1 C11 C12 C15 . . . . 126.7(10) ?
C10 C11 C12 Ru1 . . . . 52.4(9) ?
C1 Ru1 C12 C11 . . . . -68.9(13) ?
C9 Ru1 C12 C11 . . . . -65.3(7) ?
C10 Ru1 C12 C11 . . . . -27.7(6) ?
C13 Ru1 C12 C11 . . . . -131.1(9) ?
C14 Ru1 C12 C11 . . . . -103.7(7) ?
Cl2 Ru1 C12 C11 . . . . 67.7(6) ?
Cl1 Ru1 C12 C11 . . . . 162.2(6) ?
C1 Ru1 C12 C13 . . . . 62.2(14) ?
C9 Ru1 C12 C13 . . . . 65.8(7) ?
C10 Ru1 C12 C13 . . . . 103.4(7) ?
C14 Ru1 C12 C13 . . . . 27.3(6) ?
C11 Ru1 C12 C13 . . . . 131.1(9) ?
Cl2 Ru1 C12 C13 . . . . -161.3(6) ?
Cl1 Ru1 C12 C13 . . . . -66.7(6) ?
C1 Ru1 C12 C15 . . . . 174.6(10) ?
C9 Ru1 C12 C15 . . . . 178.2(10) ?
C10 Ru1 C12 C15 . . . . -144.2(10) ?
C13 Ru1 C12 C15 . . . . 112.4(12) ?
C14 Ru1 C12 C15 . . . . 139.7(10) ?
C11 Ru1 C12 C15 . . . . -116.5(12) ?
Cl2 Ru1 C12 C15 . . . . -48.9(9) ?
Cl1 Ru1 C12 C15 . . . . 45.7(10) ?
C11 C12 C13 C14 . . . . -2.8(15) ?
C15 C12 C13 C14 . . . . 179.8(9) ?
Ru1 C12 C13 C14 . . . . -54.0(9) ?
C11 C12 C13 Ru1 . . . . 51.2(8) ?
C15 C12 C13 Ru1 . . . . -126.2(9) ?
C1 Ru1 C13 C14 . . . . -22.6(9) ?
C9 Ru1 C13 C14 . . . . 30.9(6) ?
C10 Ru1 C13 C14 . . . . 69.1(7) ?
C11 Ru1 C13 C14 . . . . 106.1(7) ?
C12 Ru1 C13 C14 . . . . 135.5(10) ?
Cl2 Ru1 C13 C14 . . . . 161.9(5) ?
Cl1 Ru1 C13 C14 . . . . -107.7(6) ?
C1 Ru1 C13 C12 . . . . -158.1(6) ?
C9 Ru1 C13 C12 . . . . -104.6(7) ?
C10 Ru1 C13 C12 . . . . -66.4(7) ?
C14 Ru1 C13 C12 . . . . -135.5(10) ?
C11 Ru1 C13 C12 . . . . -29.4(6) ?
Cl2 Ru1 C13 C12 . . . . 26.4(8) ?
Cl1 Ru1 C13 C12 . . . . 116.8(6) ?
C12 C13 C14 C9 . . . . 4.6(15) ?
Ru1 C13 C14 C9 . . . . -50.7(8) ?
C12 C13 C14 Ru1 . . . . 55.2(9) ?
C10 C9 C14 C13 . . . . -5.5(14) ?
C8 C9 C14 C13 . . . . 163.5(9) ?
Ru1 C9 C14 C13 . . . . 52.6(8) ?
C10 C9 C14 Ru1 . . . . -58.0(9) ?
C8 C9 C14 Ru1 . . . . 110.9(9) ?
C1 Ru1 C14 C13 . . . . 163.1(7) ?
C9 Ru1 C14 C13 . . . . -130.7(9) ?
C10 Ru1 C14 C13 . . . . -101.2(7) ?
C11 Ru1 C14 C13 . . . . -63.4(7) ?
C12 Ru1 C14 C13 . . . . -27.3(6) ?
Cl2 Ru1 C14 C13 . . . . -64.4(14) ?
Cl1 Ru1 C14 C13 . . . . 74.4(6) ?
C1 Ru1 C14 C9 . . . . -66.2(6) ?
C10 Ru1 C14 C9 . . . . 29.5(6) ?
C13 Ru1 C14 C9 . . . . 130.7(9) ?
C11 Ru1 C14 C9 . . . . 67.3(6) ?
C12 Ru1 C14 C9 . . . . 103.3(6) ?
Cl2 Ru1 C14 C9 . . . . 66.3(13) ?
Cl1 Ru1 C14 C9 . . . . -155.0(5) ?
C11 C12 C15 C18 . . . . 115.9(11) ?
C13 C12 C15 C18 . . . . -66.9(13) ?
Ru1 C12 C15 C18 . . . . -153.6(8) ?
C11 C12 C15 C17 . . . . -4.9(15) ?
C13 C12 C15 C17 . . . . 172.3(10) ?
Ru1 C12 C15 C17 . . . . 85.6(11) ?
C11 C12 C15 C16 . . . . -124.0(11) ?
C13 C12 C15 C16 . . . . 53.2(13) ?
Ru1 C12 C15 C16 . . . . -33.5(13) ?
C1 N2 C19 C20 . . . . -151.5(9) ?
C7 N2 C19 C20 . . . . 32.1(14) ?
N2 C19 C20 C21 . . . . 67.2(13) ?
N2 C19 C20 C25 . . . . -113.5(11) ?
C25 C20 C21 C22 . . . . -0.3(15) ?
C19 C20 C21 C22 . . . . 179.0(9) ?
C25 C20 C21 C26 . . . . -177.0(11) ?
C19 C20 C21 C26 . . . . 2.3(16) ?
C20 C21 C22 C23 . . . . 1.1(16) ?
C26 C21 C22 C23 . . . . 177.9(11) ?
C21 C22 C23 C24 . . . . -0.4(17) ?
C21 C22 C23 C27 . . . . 178.3(11) ?
C22 C23 C24 C25 . . . . -1.2(17) ?
C27 C23 C24 C25 . . . . -179.8(11) ?
C23 C24 C25 C20 . . . . 1.9(17) ?
C23 C24 C25 C28 . . . . 178.8(11) ?
C21 C20 C25 C24 . . . . -1.1(16) ?
C19 C20 C25 C24 . . . . 179.6(10) ?
C21 C20 C25 C28 . . . . -178.0(10) ?
C19 C20 C25 C28 . . . . 2.7(15) ?
